data_2234990
loop_
_publ_author_name
'Jacob, Jinsa Mary'
'Sithambaresan, M.'
'Kurup, M. R. Prathapachandra'

_publ_section_title
;
 (2<i>E</i>)-2-(5-Bromo-2-hydroxy-3-methoxybenzylidene)-<i>N</i>-phenylhydrazinecarbothioamide
;
_journal_coeditor_code FJ2553
_journal_issue 6
_journal_name_full 'Acta Crystallographica Section E'
_journal_page_first o1871
_journal_page_last o1872
_journal_paper_doi 10.1107/S1600536812022520
_journal_volume 68
_journal_year 2012
_chemical_formula_iupac 'C15 H14 Br N3 O2 S'
_chemical_formula_moiety 'C15 H14 Br N3 O2 S'
_chemical_formula_sum 'C15 H14 Br N3 O2 S'
_chemical_formula_weight 380.26
_chemical_name_systematic
;
(2<i>E</i>)-2-(5-Bromo-2-hydroxy-3-methoxybenzylidene)-<i>N</i>-
phenylhydrazinecarbothioamide
;
_space_group_IT_number 2
_symmetry_cell_setting triclinic
_symmetry_space_group_name_Hall '-P 1'
_symmetry_space_group_name_H-M 'P -1'
_atom_sites_solution_hydrogens geom
_atom_sites_solution_primary direct
_atom_sites_solution_secondary difmap
_audit_creation_method SHELXL-97
_cell_angle_alpha 101.175(3)
_cell_angle_beta 91.323(2)
_cell_angle_gamma 104.759(2)
_cell_formula_units_Z 2
_cell_length_a 6.1046(5)
_cell_length_b 11.0329(8)
_cell_length_c 12.4303(9)
_cell_measurement_reflns_used 4882
_cell_measurement_temperature 296(2)
_cell_measurement_theta_max 25.8955
_cell_measurement_theta_min 2.822
_cell_volume 791.91(10)
_computing_cell_refinement 'APEX2 and SAINT (Bruker, 2004)'
_computing_data_collection 'APEX2 (Bruker, 2004)'
_computing_data_reduction 'SAINT and XPREP (Bruker, 2004)'
_computing_molecular_graphics 'SHELXTL (Sheldrick, 2008) and ORTEP-3 (Farrugia, 1997)'
_computing_publication_material 'SHELXL97 (Sheldrick, 2008) and publCIF (Westrip, 2010)'
_computing_structure_refinement 'SHELXL97 (Sheldrick, 2008)'
_computing_structure_solution 'SIR92 (Altomare <i>et al.</i>, 1993)'
_diffrn_ambient_temperature 296(2)
_diffrn_detector_area_resol_mean 8.33
_diffrn_measured_fraction_theta_full 0.992
_diffrn_measured_fraction_theta_max 0.992
_diffrn_measurement_device_type 'Bruker Kappa APEXII CCD'
_diffrn_measurement_method '\w and \f scan'
_diffrn_radiation_monochromator graphite
_diffrn_radiation_source 'fine-focus sealed tube'
_diffrn_radiation_type MoK\a
_diffrn_radiation_wavelength 0.71073
_diffrn_reflns_av_R_equivalents 0.0386
_diffrn_reflns_av_sigmaI/netI 0.0322
_diffrn_reflns_limit_h_max 7
_diffrn_reflns_limit_h_min -7
_diffrn_reflns_limit_k_max 13
_diffrn_reflns_limit_k_min -13
_diffrn_reflns_limit_l_max 14
_diffrn_reflns_limit_l_min -14
_diffrn_reflns_number 11624
_diffrn_reflns_theta_full 25.00
_diffrn_reflns_theta_max 25.00
_diffrn_reflns_theta_min 2.82
_diffrn_standards_decay_% 0
_diffrn_standards_interval_count 0
_diffrn_standards_number 0
_exptl_absorpt_coefficient_mu 2.737
_exptl_absorpt_correction_T_max 0.504
_exptl_absorpt_correction_T_min 0.399
_exptl_absorpt_correction_type multi-scan
_exptl_absorpt_process_details '(SADABS; Bruker, 2004)'
_exptl_crystal_colour yellow
_exptl_crystal_density_diffrn 1.595
_exptl_crystal_density_method 'not measured'
_exptl_crystal_description block
_exptl_crystal_F_000 384.0
_exptl_crystal_size_max 0.35
_exptl_crystal_size_mid 0.30
_exptl_crystal_size_min 0.25
_refine_diff_density_max 0.403
_refine_diff_density_min -0.443
_refine_ls_extinction_expression Fc^*^=kFc[1+0.001xFc^2^\l^3^/sin(2\q)]^-1/4^
_refine_ls_extinction_method none
_refine_ls_goodness_of_fit_ref 1.007
_refine_ls_hydrogen_treatment mixed
_refine_ls_matrix_type full
_refine_ls_number_parameters 212
_refine_ls_number_reflns 2774
_refine_ls_number_restraints 3
_refine_ls_restrained_S_all 1.008
_refine_ls_R_factor_all 0.0390
_refine_ls_R_factor_gt 0.0285
_refine_ls_shift/su_max 0.001
_refine_ls_shift/su_mean 0.000
_refine_ls_structure_factor_coef Fsqd
_refine_ls_weighting_details 'calc w=1/[\s^2^(Fo^2^)+(0.0256P)^2^+0.4209P] where P=(Fo^2^+2Fc^2^)/3'
_refine_ls_weighting_scheme calc
_refine_ls_wR_factor_gt 0.0640
_refine_ls_wR_factor_ref 0.0684
_reflns_number_gt 2338
_reflns_number_total 2774
_reflns_threshold_expression I>2sigma(I)
_cod_data_source_file fj2553.cif
_cod_data_source_block I
_cod_database_code 2234990
_cod_database_fobs_code 2234990

loop_
_symmetry_equiv_pos_as_xyz
'x, y, z'
'-x, -y, -z'

loop_
_atom_site_type_symbol
_atom_site_label
_atom_site_fract_x
_atom_site_fract_y
_atom_site_fract_z
_atom_site_U_iso_or_equiv
_atom_site_adp_type
_atom_site_calc_flag
_atom_site_refinement_flags
_atom_site_occupancy
_atom_site_symmetry_multiplicity
Br Br1 1.28630(5) 0.08118(3) 0.45166(3) 0.05852(12) Uani d . 1 1
S S1 0.16123(11) 0.32832(7) 0.12714(5) 0.05073(19) Uani d . 1 1
O O1 1.1158(3) 0.42448(18) 0.77355(13) 0.0518(5) Uani d . 1 1
O O2 0.8043(3) 0.47160(18) 0.65009(14) 0.0457(4) Uani d D 1 1
N N1 0.6514(3) 0.31281(18) 0.32779(15) 0.0366(5) Uani d . 1 1
N N2 0.4670(4) 0.3403(2) 0.28201(16) 0.0416(5) Uani d D 1 1
N N3 0.5318(4) 0.2386(2) 0.11374(17) 0.0454(5) Uani d D 1 1
C C1 0.9885(4) 0.2399(2) 0.44657(19) 0.0373(5) Uani d . 1 1
H H1 0.9594 0.2004 0.3726 0.045 Uiso calc R 1 1
C C2 1.1446(4) 0.2114(2) 0.5112(2) 0.0391(6) Uani d . 1 1
C C3 1.1985(4) 0.2702(2) 0.6213(2) 0.0421(6) Uani d . 1 1
H H3 1.3079 0.2503 0.6629 0.051 Uiso calc R 1 1
C C4 1.0856(4) 0.3588(2) 0.66732(19) 0.0380(5) Uani d . 1 1
C C5 0.9203(4) 0.3875(2) 0.60356(19) 0.0347(5) Uani d . 1 1
C C6 0.8726(4) 0.3296(2) 0.49340(18) 0.0330(5) Uani d . 1 1
C C7 0.6955(4) 0.3582(2) 0.43026(18) 0.0364(5) Uani d . 1 1
H H7 0.6119 0.4114 0.4660 0.044 Uiso calc R 1 1
C C8 0.3980(4) 0.2983(2) 0.17484(19) 0.0372(5) Uani d . 1 1
C C9 0.4879(4) 0.1782(2) 0.00017(19) 0.0389(6) Uani d . 1 1
C C10 0.2884(5) 0.0890(3) -0.0380(2) 0.0575(8) Uani d . 1 1
H H10 0.1770 0.0683 0.0101 0.069 Uiso calc R 1 1
C C11 0.2513(5) 0.0295(3) -0.1473(2) 0.0637(8) Uani d . 1 1
H H11 0.1133 -0.0299 -0.1728 0.076 Uiso calc R 1 1
C C12 0.4137(5) 0.0565(3) -0.2185(2) 0.0577(8) Uani d . 1 1
H H12 0.3883 0.0155 -0.2922 0.069 Uiso calc R 1 1
C C13 0.6148(6) 0.1446(4) -0.1802(2) 0.0722(10) Uani d . 1 1
H H13 0.7274 0.1633 -0.2282 0.087 Uiso calc R 1 1
C C14 0.6525(5) 0.2064(3) -0.0708(2) 0.0616(8) Uani d . 1 1
H H14 0.7893 0.2669 -0.0456 0.074 Uiso calc R 1 1
C C15 1.2722(5) 0.3963(3) 0.8467(2) 0.0618(8) Uani d . 1 1
H H15A 1.2241 0.3073 0.8500 0.093 Uiso calc R 1 1
H H15B 1.2761 0.4477 0.9188 0.093 Uiso calc R 1 1
H H15C 1.4211 0.4150 0.8203 0.093 Uiso calc R 1 1
H H3' 0.653(3) 0.240(3) 0.146(2) 0.055(8) Uiso d D 1 1
H H2 0.389(4) 0.380(2) 0.3232(19) 0.046(8) Uiso d D 1 1
H H2' 0.856(5) 0.507(3) 0.7130(17) 0.072(10) Uiso d D 1 1

loop_
_atom_site_aniso_label
_atom_site_aniso_U_11
_atom_site_aniso_U_22
_atom_site_aniso_U_33
_atom_site_aniso_U_12
_atom_site_aniso_U_13
_atom_site_aniso_U_23
Br1 0.0572(2) 0.05035(17) 0.0776(2) 0.03025(13) 0.01961(15) 0.01303(14)
S1 0.0438(4) 0.0760(5) 0.0333(3) 0.0295(3) -0.0088(3) -0.0032(3)
O1 0.0632(12) 0.0653(12) 0.0328(9) 0.0318(9) -0.0119(8) 0.0058(9)
O2 0.0525(11) 0.0583(11) 0.0301(9) 0.0324(9) -0.0068(8) -0.0039(8)
N1 0.0374(11) 0.0452(11) 0.0296(11) 0.0165(9) -0.0017(8) 0.0066(9)
N2 0.0406(12) 0.0588(13) 0.0292(11) 0.0268(10) -0.0020(9) 0.0006(10)
N3 0.0448(13) 0.0649(14) 0.0293(11) 0.0278(11) -0.0056(10) 0.0002(10)
C1 0.0396(14) 0.0383(13) 0.0334(13) 0.0114(10) 0.0044(11) 0.0045(11)
C2 0.0381(13) 0.0375(13) 0.0467(15) 0.0172(10) 0.0074(11) 0.0104(11)
C3 0.0392(14) 0.0457(14) 0.0469(15) 0.0167(11) -0.0028(11) 0.0156(12)
C4 0.0415(14) 0.0429(13) 0.0308(13) 0.0129(11) -0.0038(10) 0.0090(11)
C5 0.0345(13) 0.0379(12) 0.0343(13) 0.0145(10) 0.0015(10) 0.0075(10)
C6 0.0315(12) 0.0378(12) 0.0308(12) 0.0112(10) 0.0003(10) 0.0072(10)
C7 0.0389(13) 0.0415(13) 0.0296(12) 0.0162(10) -0.0015(10) 0.0026(10)
C8 0.0397(14) 0.0424(13) 0.0292(12) 0.0135(11) -0.0024(10) 0.0036(10)
C9 0.0459(15) 0.0467(14) 0.0287(12) 0.0245(12) -0.0014(11) 0.0027(11)
C10 0.0643(19) 0.0545(17) 0.0432(16) 0.0037(14) 0.0135(14) -0.0002(14)
C11 0.066(2) 0.0541(17) 0.0534(18) 0.0012(15) 0.0036(16) -0.0103(15)
C12 0.070(2) 0.0685(19) 0.0329(14) 0.0286(16) -0.0015(14) -0.0053(13)
C13 0.059(2) 0.112(3) 0.0384(16) 0.0219(19) 0.0125(14) -0.0017(17)
C14 0.0383(15) 0.092(2) 0.0448(16) 0.0143(15) -0.0023(13) -0.0035(16)
C15 0.076(2) 0.0678(19) 0.0430(16) 0.0209(16) -0.0209(15) 0.0144(14)

loop_
_atom_type_symbol
_atom_type_description
_atom_type_scat_dispersion_real
_atom_type_scat_dispersion_imag
_atom_type_scat_source
C C 0.0033 0.0016 'International Tables Vol C Tables 4.2.6.8 and 6.1.1.4'
H H 0.0000 0.0000 'International Tables Vol C Tables 4.2.6.8 and 6.1.1.4'
N N 0.0061 0.0033 'International Tables Vol C Tables 4.2.6.8 and 6.1.1.4'
O O 0.0106 0.0060 'International Tables Vol C Tables 4.2.6.8 and 6.1.1.4'
S S 0.1246 0.1234 'International Tables Vol C Tables 4.2.6.8 and 6.1.1.4'
Br Br -0.2901 2.4595 'International Tables Vol C Tables 4.2.6.8 and 6.1.1.4'

loop_
_geom_angle_atom_site_label_1
_geom_angle_atom_site_label_2
_geom_angle_atom_site_label_3
_geom_angle
C4 O1 C15 117.7(2)
C5 O2 H2' 112(2)
C7 N1 N2 114.91(19)
C8 N2 N1 122.0(2)
C8 N2 H2 118.8(18)
N1 N2 H2 119.1(18)
C8 N3 C9 126.3(2)
C8 N3 H3' 115(2)
C9 N3 H3' 118(2)
C2 C1 C6 119.1(2)
C2 C1 H1 120.4
C6 C1 H1 120.4
C1 C2 C3 122.6(2)
C1 C2 Br1 119.52(18)
C3 C2 Br1 117.78(17)
C4 C3 C2 118.3(2)
C4 C3 H3 120.8
C2 C3 H3 120.8
O1 C4 C3 126.1(2)
O1 C4 C5 113.7(2)
C3 C4 C5 120.2(2)
O2 C5 C6 119.51(19)
O2 C5 C4 120.0(2)
C6 C5 C4 120.5(2)
C5 C6 C1 119.2(2)
C5 C6 C7 119.2(2)
C1 C6 C7 121.5(2)
N1 C7 C6 122.1(2)
N1 C7 H7 119.0
C6 C7 H7 119.0
N3 C8 N2 115.7(2)
N3 C8 S1 125.34(18)
N2 C8 S1 118.95(18)
C10 C9 C14 119.4(2)
C10 C9 N3 121.1(2)
C14 C9 N3 119.4(2)
C9 C10 C11 120.3(3)
C9 C10 H10 119.9
C11 C10 H10 119.9
C12 C11 C10 120.8(3)
C12 C11 H11 119.6
C10 C11 H11 119.6
C11 C12 C13 119.0(3)
C11 C12 H12 120.5
C13 C12 H12 120.5
C12 C13 C14 120.6(3)
C12 C13 H13 119.7
C14 C13 H13 119.7
C9 C14 C13 119.8(3)
C9 C14 H14 120.1
C13 C14 H14 120.1
O1 C15 H15A 109.5
O1 C15 H15B 109.5
H15A C15 H15B 109.5
O1 C15 H15C 109.5
H15A C15 H15C 109.5
H15B C15 H15C 109.5

loop_
_geom_bond_atom_site_label_1
_geom_bond_atom_site_label_2
_geom_bond_distance
Br1 C2 1.900(2)
S1 C8 1.682(2)
O1 C4 1.361(3)
O1 C15 1.434(3)
O2 C5 1.358(3)
O2 H2' 0.819(18)
N1 C7 1.270(3)
N1 N2 1.376(3)
N2 C8 1.342(3)
N2 H2 0.843(17)
N3 C8 1.337(3)
N3 C9 1.427(3)
N3 H3' 0.830(17)
C1 C2 1.366(3)
C1 C6 1.404(3)
C1 H1 0.9300
C2 C3 1.389(3)
C3 C4 1.379(3)
C3 H3 0.9300
C4 C5 1.404(3)
C5 C6 1.384(3)
C6 C7 1.454(3)
C7 H7 0.9300
C9 C10 1.363(4)
C9 C14 1.369(4)
C10 C11 1.376(4)
C10 H10 0.9300
C11 C12 1.359(4)
C11 H11 0.9300
C12 C13 1.365(4)
C12 H12 0.9300
C13 C14 1.383(4)
C13 H13 0.9300
C14 H14 0.9300
C15 H15A 0.9600
C15 H15B 0.9600
C15 H15C 0.9600

loop_
_geom_hbond_atom_site_label_D
_geom_hbond_atom_site_label_H
_geom_hbond_atom_site_label_A
_geom_hbond_site_symmetry_A
_geom_hbond_distance_DH
_geom_hbond_distance_HA
_geom_hbond_distance_DA
_geom_hbond_angle_DHA
N3 H3' N1 . 0.830(17) 2.25(3) 2.654(3) 110(2)
N2 H2 O2 2_666 0.843(17) 2.23(2) 2.983(3) 149(2)
O2 H2' O1 . 0.819(18) 2.20(3) 2.631(2) 113(3)
O2 H2' S1 2_666 0.819(18) 2.44(2) 3.1547(18) 146(3)
C15 H15A <i>Cg</i>2 1_656 0.96 2.90 3.649(3) 135
C7 H7 O2 . 0.93 2.44 2.764(3) 101

loop_
_geom_torsion_atom_site_label_1
_geom_torsion_atom_site_label_2
_geom_torsion_atom_site_label_3
_geom_torsion_atom_site_label_4
_geom_torsion
C7 N1 N2 C8 -179.5(2)
C6 C1 C2 C3 -1.7(4)
C6 C1 C2 Br1 175.39(17)
C1 C2 C3 C4 1.4(4)
Br1 C2 C3 C4 -175.76(18)
C15 O1 C4 C3 -2.7(4)
C15 O1 C4 C5 176.6(2)
C2 C3 C4 O1 179.5(2)
C2 C3 C4 C5 0.2(4)
O1 C4 C5 O2 -1.6(3)
C3 C4 C5 O2 177.8(2)
O1 C4 C5 C6 179.1(2)
C3 C4 C5 C6 -1.5(4)
O2 C5 C6 C1 -178.2(2)
C4 C5 C6 C1 1.2(4)
O2 C5 C6 C7 -1.2(3)
C4 C5 C6 C7 178.1(2)
C2 C1 C6 C5 0.4(3)
C2 C1 C6 C7 -176.4(2)
N2 N1 C7 C6 174.8(2)
C5 C6 C7 N1 176.6(2)
C1 C6 C7 N1 -6.6(4)
C9 N3 C8 N2 175.5(2)
C9 N3 C8 S1 -6.8(4)
N1 N2 C8 N3 -5.9(4)
N1 N2 C8 S1 176.19(18)
C8 N3 C9 C10 -52.8(4)
C8 N3 C9 C14 129.9(3)
C14 C9 C10 C11 -1.2(4)
N3 C9 C10 C11 -178.4(3)
C9 C10 C11 C12 1.4(5)
C10 C11 C12 C13 -0.5(5)
C11 C12 C13 C14 -0.4(5)
C10 C9 C14 C13 0.2(4)
N3 C9 C14 C13 177.5(3)
C12 C13 C14 C9 0.6(5)

loop_
_cod_related_entry_id
_cod_related_entry_database
_cod_related_entry_code
1 ChemSpider 20517737
